data_1575285
loop_
_publ_author_name
'Pal, Prasanta'
'Bulgarevich, Kirill'
'Hanaki, Ryota'
'Kawabata, Kohsuke'
'Takimiya, Kazuo'

_publ_section_title
;
 Extension of the &#x3c0;-conjugated core of methylchalcogenolated
 polycyclic aromatic hydrocarbons: synthesis and characterization of
 1,4,7,10-tetrakis(methylthio)- and tetramethoxy-coronene.
;
_journal_issue 34
_journal_name_full 'Chemical science'
_journal_page_first 15368
_journal_page_last 15377
_journal_paper_doi 10.1039/d5sc03215f
_journal_volume 16
_journal_year 2025
_chemical_formula_moiety 'C26 H20 O4'
_chemical_formula_sum 'C26 H20 O4'
_chemical_formula_weight 396.42
_space_group_crystal_system triclinic
_space_group_IT_number 2
_space_group_name_Hall '-P 1'
_space_group_name_H-M_alt 'P -1'
_atom_sites_solution_hydrogens geom
_atom_sites_solution_primary dual
_audit_creation_date 2023-10-05
_audit_creation_method
;
Olex2 1.5-ac5-024
(compiled 2022.04.12 svn.rca3783a0 for Rigaku Oxford Diffraction, GUI svn.r6498)
;
_audit_update_record
;
2025-04-25 deposited with the CCDC.	2025-07-31 downloaded from the CCDC.
;
_cell_angle_alpha 86.1432(16)
_cell_angle_beta 75.6762(19)
_cell_angle_gamma 79.232(2)
_cell_formula_units_Z 8
_cell_length_a 10.9983(3)
_cell_length_b 18.9426(4)
_cell_length_c 19.1861(3)
_cell_measurement_reflns_used 28214
_cell_measurement_temperature 300(2)
_cell_measurement_theta_max 77.1570
_cell_measurement_theta_min 3.3110
_cell_volume 3803.78(15)
_computing_cell_refinement 'CrysAlisPro 1.171.42.93a (Rigaku OD, 2023)'
_computing_data_collection 'CrysAlisPro 1.171.42.93a (Rigaku OD, 2023)'
_computing_data_reduction 'CrysAlisPro 1.171.42.93a (Rigaku OD, 2023)'
_computing_molecular_graphics 'Olex2 1.5-ac5-024 (Dolomanov et al., 2009)'
_computing_publication_material 'Olex2 1.5-ac5-024 (Dolomanov et al., 2009)'
_computing_structure_refinement 'SHELXL 2018/3 (Sheldrick, 2015)'
_computing_structure_solution 'SHELXT  (Sheldrick, 2015)'
_diffrn_ambient_temperature 300(2)
_diffrn_detector 'Hybrid Pixel Array Detector'
_diffrn_detector_area_resol_mean 10.0000
_diffrn_detector_type HyPix
_diffrn_measured_fraction_theta_full 0.996
_diffrn_measured_fraction_theta_max 0.962
_diffrn_measurement_details
;
List of Runs (angles in degrees, time in seconds):

  # Type    Start    End  Width  t~exp~   \w     \q     \k     \f   Frames
#--------------------------------------------------------------------------
  1  \w   -120.00 -38.00   0.50    0.50    --  -47.91 -48.00 152.00  164
  2  \w    -56.00  24.00   0.50    0.50    --  -47.91  48.00 -58.00  160
  3  \w    -23.00  52.00   0.50    0.50    --   47.91 -48.00 152.00  150
  4  \w     38.00 120.00   0.50    0.50    --   47.91  48.00 -58.00  164
  5  \w   -169.00 -87.00   0.50    2.00    --  -97.00 -48.00 152.00  164
  6  \w    -56.00 -25.00   0.50    2.00    --  -97.00  48.00 -58.00   62
  7  \w     95.00 175.00   0.50    2.00    --  104.77  48.00 -58.00  160
  8  \w    -91.00 -23.00   0.50    0.50    --  -47.91 125.00-120.00  136
  9  \w    -91.00 -23.00   0.50    0.50    --  -47.91 125.00  60.00  136
 10  \w     40.00 120.00   0.50    0.50    --   47.91  37.00 150.00  160
 11  \w    -23.00  61.00   0.50    0.50    --   47.91 -57.00  30.00  168
 12  \w   -169.00 -76.00   0.50    2.00    --  -97.00 -77.00-134.28  186
 13  \w   -111.00 -28.00   0.50    2.00    --  -97.00 125.00   0.00  166
 14  \w   -169.00 -89.00   0.50    2.00    --  -97.00 -37.00 -60.00  160
 15  \w    -68.00 -25.00   0.50    2.00    --  -97.00  57.00 120.00   86
 16  \w    -68.00 -25.00   0.50    2.00    --  -97.00  57.00 -90.00   86
 17  \w   -167.00 -91.00   0.50    2.00    --  -97.00 -99.00 120.00  152
 18  \w    -68.00 -25.00   0.50    2.00    --  -97.00  57.00  30.00   86
 19  \w   -169.00 -89.00   0.50    2.00    --  -97.00 -37.00   0.00  160
 20  \w    -68.00 -25.00   0.50    2.00    --  -97.00  57.00 150.00   86
 21  \w   -166.00 -82.00   0.50    2.00    --  -97.00-125.00 150.00  168
 22  \w     36.00 111.00   0.50    2.00    --  104.77-125.00-180.00  150
 23  \w     33.00 105.00   0.50    2.00    --  104.77 -77.00 -90.00  144
 24  \w     97.00 175.00   0.50    2.00    --  104.77  37.00-150.00  156
 25  \w     35.00 106.00   0.50    2.00    --  104.77 -99.00  60.00  142
 26  \w     35.00 106.00   0.50    2.00    --  104.77 -99.00  90.00  142
 27  \w     35.00 107.00   0.50    2.00    --  104.77-104.00-176.35  144
 28  \w     33.00  64.00   0.50    2.00    --  104.77 -57.00-180.00   62
 29  \w     33.00  64.00   0.50    2.00    --  104.77 -57.00 150.00   62
 30  \w     36.00 111.00   0.50    2.00    --  104.77-125.00 -60.00  150
 31  \w     35.00 106.00   0.50    2.00    --  104.77 -99.00   0.00  142
 32  \w     33.00  64.00   0.50    2.00    --  104.77 -57.00 120.00   62
 33  \w     97.00 175.00   0.50    2.00    --  104.77  19.00  60.00  156
 34  \w     35.00 106.00   0.50    2.00    --  104.77 -99.00-120.00  142
 35  \w     35.00 106.00   0.50    2.00    --  104.77 -99.00 -90.00  142
 36  \w     35.00 106.00   0.50    2.00    --  104.77 -99.00 -60.00  142
 37  \w     34.00  64.00   0.50    2.00    --  104.77 -57.00 -60.00   60
 38  \w     51.00  77.00   0.50    2.00    --  104.77 -99.00 120.00   52
 39  \w     33.00  60.00   0.50    2.00    --  104.77 -57.00 -30.00   54
;
_diffrn_measurement_device 'four-circle diffractometer'
_diffrn_measurement_device_type 'ROD, Synergy Custom DW system, HyPix'
_diffrn_measurement_method '\w scans'
_diffrn_orient_matrix_type 'CrysAlisPro convention (1999,Acta A55,543-557)'
_diffrn_orient_matrix_UB_11 -0.1228170000
_diffrn_orient_matrix_UB_12 -0.0325253000
_diffrn_orient_matrix_UB_13 0.0202640000
_diffrn_orient_matrix_UB_21 0.0366941000
_diffrn_orient_matrix_UB_22 -0.0358089000
_diffrn_orient_matrix_UB_23 -0.0738276000
_diffrn_orient_matrix_UB_31 0.0718043000
_diffrn_orient_matrix_UB_32 -0.0671737000
_diffrn_orient_matrix_UB_33 0.0317541000
_diffrn_radiation_monochromator mirror
_diffrn_radiation_probe x-ray
_diffrn_radiation_type 'Cu K\a'
_diffrn_radiation_wavelength 1.54184
_diffrn_reflns_av_R_equivalents 0.0417
_diffrn_reflns_av_unetI/netI 0.0365
_diffrn_reflns_Laue_measured_fraction_full 0.996
_diffrn_reflns_Laue_measured_fraction_max 0.962
_diffrn_reflns_limit_h_max 13
_diffrn_reflns_limit_h_min -13
_diffrn_reflns_limit_k_max 22
_diffrn_reflns_limit_k_min -23
_diffrn_reflns_limit_l_max 24
_diffrn_reflns_limit_l_min -24
_diffrn_reflns_number 73326
_diffrn_reflns_point_group_measured_fraction_full 0.996
_diffrn_reflns_point_group_measured_fraction_max 0.962
_diffrn_reflns_theta_full 67.684
_diffrn_reflns_theta_max 77.692
_diffrn_reflns_theta_min 2.375
_diffrn_source 'Rotating-anode X-ray tube'
_diffrn_source_type 'Rigaku (Cu) X-ray Source'
_exptl_absorpt_coefficient_mu 0.750
_exptl_absorpt_correction_T_max 1.00000
_exptl_absorpt_correction_T_min 0.85658
_exptl_absorpt_correction_type multi-scan
_exptl_absorpt_process_details
;
CrysAlisPro 1.171.42.93a (Rigaku Oxford Diffraction, 2023)
Empirical absorption correction using spherical harmonics,
implemented in SCALE3 ABSPACK scaling algorithm.
;
_exptl_crystal_colour green
_exptl_crystal_colour_primary green
_exptl_crystal_density_diffrn 1.384
_exptl_crystal_description prism
_exptl_crystal_F_000 1664
_refine_diff_density_max 0.274
_refine_diff_density_min -0.222
_refine_diff_density_rms 0.048
_refine_ls_extinction_method none
_refine_ls_goodness_of_fit_ref 1.025
_refine_ls_hydrogen_treatment constr
_refine_ls_matrix_type full
_refine_ls_number_parameters 1179
_refine_ls_number_reflns 15576
_refine_ls_number_restraints 0
_refine_ls_restrained_S_all 1.025
_refine_ls_R_factor_all 0.0672
_refine_ls_R_factor_gt 0.0533
_refine_ls_shift/su_max 0.000
_refine_ls_shift/su_mean 0.000
_refine_ls_structure_factor_coef Fsqd
_refine_ls_weighting_details 'w=1/[\s^2^(Fo^2^)+(0.0743P)^2^+1.1698P] where P=(Fo^2^+2Fc^2^)/3'
_refine_ls_weighting_scheme calc
_refine_ls_wR_factor_gt 0.1528
_refine_ls_wR_factor_ref 0.1630
_reflns_Friedel_coverage 0.000
_reflns_number_gt 11748
_reflns_number_total 15576
_reflns_threshold_expression 'I > 2\s(I)'
_cod_data_source_file d5sc03215f2.cif
_cod_data_source_block 231005_mo-benzoperylene_prism_300k_auto
_cod_depositor_comments 'Adding full bibliography for 1575279--1575293.cif.'
_cod_original_cell_volume 3803.79(16)
_cod_database_code 1575285
_shelx_shelxl_version_number 2018/3
_chemical_oxdiff_formula 'C H O'
_chemical_oxdiff_usercomment ' '
_shelx_space_group_comment
;
The symmetry employed for this shelxl refinement is uniquely defined
by the following loop, which should always be used as a source of
symmetry information in preference to the above space-group names.
They are only intended as comments.
;
_olex2_refinement_description
;
1. Fixed Uiso
 At 1.2 times of:
  All C(H) groups
 At 1.5 times of:
  All C(H,H,H) groups
2. Others
 Fixed Sof: H42(0.25) H3(0.75) H79(0.4) H34(0.75) H71(0.4) H65(0.6) H62(0.6)
 H22(0.25) H49(0.75) H10(0.25) H39(0.25) H111(0.4) H94(0.6) H15(0.75) H100(0.4)
 H105(0.6) C41(0.75) H41(0.75) C40(0.75) H40(0.75) C23(0.75) H23(0.75)
 C24(0.75) H24(0.75) C92(0.75) H92A(0.75) H92B(0.75) H92C(0.75) C109(0.6)
 H109(0.6) C110(0.6) H110(0.6) C77(0.6) H77(0.6) C78(0.6) H78(0.6) C64(0.4)
 H64(0.4) C93(0.4) H93(0.4) C63(0.4) H63(0.4) C106(0.4) H106(0.4) C18(0.25)
 H18(0.25) C25(0.25) H25(0.25) C27(0.25) H27(0.25) C29(0.25) H29(0.25)
 C47(0.25) H47A(0.25) H47B(0.25) H47C(0.25)
3.a Aromatic/amide H refined with riding coordinates:
 C42(H42), C3(H3), C79(H79), C34(H34), C32(H32), C71(H71), C65(H65), C62(H62),
 C22(H22), C49(H49), C5(H5), C45(H45), C67(H67), C10(H10), C39(H39), C81(H81),
 C20(H20), C83(H83), C53(H53), C111(H111), C94(H94), C15(H15), C69(H69),
 C51(H51), C100(H100), C113(H113), C12(H12), C96(H96), C105(H105), C115(H115),
 C17(H17), C98(H98), C41(H41), C40(H40), C23(H23), C24(H24), C109(H109),
 C110(H110), C77(H77), C78(H78), C64(H64), C93(H93), C63(H63), C106(H106),
 C18(H18), C25(H25), C27(H27), C29(H29)
3.b Idealised Me refined as rotating group:
 C60(H60A,H60B,H60C), C30(H30A,H30B,H30C), C86(H86A,H86B,H86C), C48(H48A,H48B,
 H48C), C56(H56A,H56B,H56C), C58(H58A,H58B,H58C), C88(H88A,H88B,H88C), C26(H26A,
 H26B,H26C), C118(H11A,H11B,H11C), C19(H19A,H19B,H19C), C28(H28A,H28B,H28C),
 C90(H90A,H90B,H90C), C124(H12A,H12B,H12C), C120(H12D,H12E,H12F), C92(H92A,H92B,
 H92C), C122(H12G,H12H,H12I), C47(H47A,H47B,H47C)
;
_olex2_submission_special_instructions 'No special instructions were received'
_oxdiff_exptl_absorpt_empirical_details
;
Empirical correction (ABSPACK) includes:
- Absorption correction using spherical harmonics
- Frame scaling
;
_oxdiff_exptl_absorpt_empirical_full_max 1.363
_oxdiff_exptl_absorpt_empirical_full_min 0.732

loop_
_space_group_symop_operation_xyz
'x, y, z'
'-x, -y, -z'

loop_
_atom_site_label
_atom_site_type_symbol
_atom_site_fract_x
_atom_site_fract_y
_atom_site_fract_z
_atom_site_U_iso_or_equiv
_atom_site_adp_type
_atom_site_occupancy
_atom_site_site_symmetry_order
_atom_site_calc_flag
_atom_site_refinement_flags_posn
_atom_site_refinement_flags_adp
_atom_site_refinement_flags_occupancy
_atom_site_disorder_assembly
_atom_site_disorder_group
O29 O 0.25586(15) 0.13591(7) 0.08964(9) 0.0667(4) Uani 1 1 d . . . . .
O59 O -0.92847(13) 0.63004(7) 0.59422(9) 0.0653(4) Uani 1 1 d . . . . .
O47 O -0.27085(14) 0.68671(7) 0.52984(8) 0.0657(4) Uani 1 1 d . . . . .
O57 O -0.07847(15) 0.33065(8) 0.60521(9) 0.0723(4) Uani 1 1 d . . . . .
O85 O 0.29921(15) 0.02570(8) 0.64571(7) 0.0670(4) Uani 1 1 d . . . . .
O87 O -0.38572(15) 0.09974(9) 0.67358(8) 0.0702(4) Uani 1 1 d . . . . .
O91 O -0.27049(16) 0.16861(9) 0.30516(8) 0.0714(4) Uani 1 1 d . . . . .
O27 O -0.38982(15) -0.17924(8) 0.10701(9) 0.0734(4) Uani 1 1 d . . . . .
O89 O 0.41167(14) 0.09780(10) 0.28226(8) 0.0755(4) Uani 1 1 d . . . . .
O55 O -0.73427(16) 0.27009(8) 0.66339(10) 0.0756(4) Uani 1 1 d . . . . .
O25 O -0.38506(15) 0.17896(8) 0.03138(9) 0.0753(4) Uani 1 1 d . . . . .
O117 O 0.52035(15) 0.44842(9) -0.13268(8) 0.0748(4) Uani 1 1 d . . . . .
O18 O 0.24866(17) -0.22380(8) 0.17021(10) 0.0816(5) Uani 1 1 d . . . . .
O123 O -0.32642(15) 0.36469(9) 0.17213(8) 0.0757(4) Uani 1 1 d . . . . .
O119 O -0.10688(17) 0.43761(10) -0.19102(8) 0.0828(5) Uani 1 1 d . . . . .
C44 C -0.54415(18) 0.55277(9) 0.58295(9) 0.0452(4) Uani 1 1 d . . . . .
O121 O 0.30870(19) 0.35846(12) 0.22437(9) 0.0969(6) Uani 1 1 d . . . . .
C76 C -0.01104(18) 0.08224(9) 0.55212(9) 0.0472(4) Uani 1 1 d . . . . .
C38 C -0.37180(18) 0.45117(9) 0.59399(9) 0.0469(4) Uani 1 1 d . . . . .
C75 C 0.11734(18) 0.07601(9) 0.51031(9) 0.0474(4) Uani 1 1 d . . . . .
C73 C 0.03578(18) 0.10944(9) 0.40110(9) 0.0474(4) Uani 1 1 d . . . . .
C43 C -0.41234(18) 0.52583(9) 0.57867(9) 0.0460(4) Uani 1 1 d . . . . .
C7 C -0.06441(18) 0.05184(10) 0.08303(9) 0.0491(4) Uani 1 1 d . . . . .
C31 C -0.58342(18) 0.62706(9) 0.56901(9) 0.0479(4) Uani 1 1 d . . . . .
C61 C -0.11678(18) 0.10113(9) 0.51987(9) 0.0482(4) Uani 1 1 d . . . . .
C36 C -0.59500(18) 0.43079(9) 0.61596(9) 0.0475(4) Uani 1 1 d . . . . .
C14 C -0.06552(19) -0.09705(10) 0.11357(9) 0.0510(4) Uani 1 1 d . . . . .
C37 C -0.46416(19) 0.40484(9) 0.61285(9) 0.0479(4) Uani 1 1 d . . . . .
C9 C -0.17339(19) -0.05297(10) 0.09459(9) 0.0509(4) Uani 1 1 d . . . . .
C35 C -0.63660(18) 0.50710(9) 0.60099(9) 0.0469(4) Uani 1 1 d . . . . .
C8 C -0.17282(18) 0.02223(10) 0.07938(9) 0.0500(4) Uani 1 1 d . . . . .
C74 C -0.09259(18) 0.11511(9) 0.44247(9) 0.0469(4) Uani 1 1 d . . . . .
C42 C -0.32225(18) 0.57183(9) 0.55973(9) 0.0492(4) Uani 1 1 d . . . . .
H42 H -0.236137 0.554147 0.555911 0.059 Uiso 0.25 1 calc R U P A 2
C68 C 0.05950(19) 0.12407(10) 0.32577(10) 0.0515(4) Uani 1 1 d . . . . .
C82 C -0.03366(19) 0.06987(9) 0.62776(9) 0.0508(4) Uani 1 1 d . . . . .
C2 C 0.04382(18) 0.00837(9) 0.10101(9) 0.0492(4) Uani 1 1 d . . . . .
C33 C -0.80081(18) 0.60937(10) 0.58996(10) 0.0511(4) Uani 1 1 d . . . . .
C52 C -0.4231(2) 0.33109(10) 0.62800(10) 0.0526(4) Uani 1 1 d . . . . .
C3 C 0.14718(19) 0.03978(10) 0.10258(10) 0.0531(4) Uani 1 1 d . . . . .
H3 H 0.218546 0.011563 0.114164 0.064 Uiso 0.75 1 calc R U P B 1
C72 C 0.14069(18) 0.09010(9) 0.43378(9) 0.0481(4) Uani 1 1 d . . . . .
C4 C 0.1464(2) 0.11312(10) 0.08709(10) 0.0531(4) Uani 1 1 d . . . . .
C79 C 0.21859(19) 0.05708(9) 0.54372(10) 0.0512(4) Uani 1 1 d . . . . .
H79 H 0.302307 0.052712 0.516673 0.061 Uiso 0.4 1 calc R U P C 2
C1 C 0.04306(19) -0.06833(10) 0.11699(9) 0.0510(4) Uani 1 1 d . . . . .
C6 C -0.06488(19) 0.12647(10) 0.06805(9) 0.0520(4) Uani 1 1 d . . . . .
C34 C -0.76329(19) 0.53605(10) 0.60391(10) 0.0511(4) Uani 1 1 d . . . . .
H34 H -0.824172 0.506335 0.615298 0.061 Uiso 0.75 1 calc R U P D 1
C32 C -0.71256(19) 0.65444(9) 0.57328(10) 0.0513(4) Uani 1 1 d . . . . .
H32 H -0.738609 0.703181 0.564822 0.062 Uiso 1 1 calc R U . . .
C46 C -0.36573(19) 0.64663(10) 0.54640(10) 0.0522(4) Uani 1 1 d . . . . .
C71 C 0.26530(19) 0.08526(10) 0.39203(10) 0.0535(4) Uani 1 1 d . . . . .
H71 H 0.334027 0.071402 0.413032 0.064 Uiso 0.4 1 calc R U P E 2
C108 C 0.1427(2) 0.41804(10) -0.05661(10) 0.0575(5) Uani 1 1 d . . . . .
C65 C -0.19238(19) 0.13441(10) 0.40836(10) 0.0514(4) Uani 1 1 d . . . . .
H65 H -0.276206 0.137706 0.435019 0.062 Uiso 0.6 1 calc R U P F 1
C62 C -0.2398(2) 0.10613(10) 0.56252(10) 0.0534(4) Uani 1 1 d . . . . .
H62 H -0.309042 0.118003 0.541643 0.064 Uiso 0.6 1 calc R U P G 1
C54 C -0.2053(2) 0.34980(10) 0.60796(11) 0.0568(5) Uani 1 1 d . . . . .
C22 C -0.27811(19) 0.06596(11) 0.06069(10) 0.0548(4) Uani 1 1 d . . . . .
H22 H -0.347939 0.046564 0.057064 0.066 Uiso 0.25 1 calc R U P H 2
C84 C -0.2604(2) 0.09321(10) 0.63776(10) 0.0557(5) Uani 1 1 d . . . . .
C49 C -0.6798(2) 0.38288(10) 0.63252(10) 0.0538(4) Uani 1 1 d . . . . .
H49 H -0.765383 0.399306 0.633562 0.065 Uiso 0.75 1 calc R U P I 1
C5 C 0.0415(2) 0.15622(10) 0.07104(10) 0.0548(4) Uani 1 1 d . . . . .
H5 H 0.040875 0.205142 0.062141 0.066 Uiso 1 1 calc R U . . .
C45 C -0.49056(19) 0.67277(9) 0.55128(10) 0.0523(4) Uani 1 1 d . . . . .
H45 H -0.516290 0.721562 0.542895 0.063 Uiso 1 1 calc R U . . .
C80 C 0.1923(2) 0.04449(10) 0.61983(10) 0.0540(4) Uani 1 1 d . . . . .
C21 C -0.2762(2) 0.14121(11) 0.04725(11) 0.0583(5) Uani 1 1 d . . . . .
C67 C -0.0436(2) 0.14342(10) 0.29285(10) 0.0557(5) Uani 1 1 d . . . . .
H67 H -0.028146 0.152453 0.243478 0.067 Uiso 1 1 calc R U . . .
C107 C 0.2269(2) 0.41301(10) -0.01035(10) 0.0578(5) Uani 1 1 d . . . . .
C66 C -0.1669(2) 0.14902(10) 0.33332(10) 0.0542(4) Uani 1 1 d . . . . .
C10 C -0.28013(19) -0.08236(11) 0.09189(10) 0.0553(4) Uani 1 1 d . . . . .
H10 H -0.350065 -0.053804 0.079074 0.066 Uiso 0.25 1 calc R U P J 2
C13 C -0.0671(2) -0.17119(10) 0.12896(10) 0.0573(5) Uani 1 1 d . . . . .
C39 C -0.24298(19) 0.42456(10) 0.59055(10) 0.0512(4) Uani 1 1 d . . . . .
H39 H -0.182761 0.454591 0.577261 0.061 Uiso 0.25 1 calc R U P K 2
C81 C 0.0707(2) 0.05136(10) 0.66030(10) 0.0549(4) Uani 1 1 d . . . . .
H81 H 0.055758 0.043824 0.709866 0.066 Uiso 1 1 calc R U . . .
C20 C -0.1742(2) 0.17007(11) 0.05075(10) 0.0577(5) Uani 1 1 d . . . . .
H20 H -0.175586 0.219032 0.041733 0.069 Uiso 1 1 calc R U . . .
C50 C -0.6388(2) 0.31022(10) 0.64768(11) 0.0574(5) Uani 1 1 d . . . . .
C83 C -0.1600(2) 0.07609(10) 0.66950(10) 0.0562(5) Uani 1 1 d . . . . .
H83 H -0.175197 0.068467 0.719061 0.067 Uiso 1 1 calc R U . . .
C11 C -0.2794(2) -0.15754(11) 0.10933(11) 0.0603(5) Uani 1 1 d . . . . .
C53 C -0.2922(2) 0.30510(10) 0.62536(11) 0.0590(5) Uani 1 1 d . . . . .
H53 H -0.265569 0.256841 0.635682 0.071 Uiso 1 1 calc R U . . .
C104 C 0.0138(2) 0.40942(10) -0.03003(10) 0.0587(5) Uani 1 1 d . . . . .
C111 C 0.3524(2) 0.42449(10) -0.03735(11) 0.0586(5) Uani 1 1 d . . . . .
H111 H 0.406690 0.422548 -0.006764 0.070 Uiso 0.4 1 calc R U P L 2
C70 C 0.28615(19) 0.10177(11) 0.31689(10) 0.0570(5) Uani 1 1 d . . . . .
C94 C -0.1582(2) 0.38549(10) 0.07560(11) 0.0598(5) Uani 1 1 d . . . . .
H94 H -0.214923 0.390108 0.046076 0.072 Uiso 0.6 1 calc R U P M 1
C15 C 0.1450(2) -0.11351(10) 0.13524(11) 0.0577(5) Uani 1 1 d . . . . .
H15 H 0.217075 -0.095205 0.136714 0.069 Uiso 0.75 1 calc R U P N 1
C103 C -0.0327(2) 0.39356(10) 0.04623(10) 0.0579(5) Uani 1 1 d . . . . .
C16 C 0.1417(2) -0.18639(11) 0.15156(11) 0.0628(5) Uani 1 1 d . . . . .
C102 C 0.0530(2) 0.38643(10) 0.09194(10) 0.0591(5) Uani 1 1 d . . . . .
C69 C 0.1868(2) 0.11999(11) 0.28485(10) 0.0578(5) Uani 1 1 d . . . . .
H69 H 0.202738 0.129863 0.235607 0.069 Uiso 1 1 calc R U . . .
C101 C 0.1812(2) 0.39624(10) 0.06523(10) 0.0596(5) Uani 1 1 d . . . . .
C51 C -0.5132(2) 0.28446(10) 0.64562(11) 0.0585(5) Uani 1 1 d . . . . .
H51 H -0.487063 0.236128 0.655837 0.070 Uiso 1 1 calc R U . . .
C114 C 0.1891(2) 0.43295(10) -0.13113(11) 0.0598(5) Uani 1 1 d . . . . .
C100 C 0.2636(2) 0.38880(12) 0.11125(11) 0.0656(5) Uani 1 1 d . . . . .
H100 H 0.346670 0.396997 0.094205 0.079 Uiso 0.4 1 calc R U P O 2
C113 C 0.3173(2) 0.44245(11) -0.15775(11) 0.0616(5) Uani 1 1 d . . . . .
H113 H 0.347992 0.450967 -0.206699 0.074 Uiso 1 1 calc R U . . .
C12 C -0.1765(2) -0.20006(11) 0.12611(11) 0.0622(5) Uani 1 1 d . . . . .
H12 H -0.177316 -0.248747 0.135902 0.075 Uiso 1 1 calc R U . . .
C97 C 0.0089(2) 0.36953(11) 0.16621(11) 0.0624(5) Uani 1 1 d . . . . .
C116 C -0.0183(2) 0.43149(12) -0.15112(11) 0.0650(5) Uani 1 1 d . . . . .
C96 C -0.1190(2) 0.36209(12) 0.19412(11) 0.0657(5) Uani 1 1 d . . . . .
H96 H -0.147831 0.351534 0.242799 0.079 Uiso 1 1 calc R U . . .
C112 C 0.3958(2) 0.43928(11) -0.11281(11) 0.0613(5) Uani 1 1 d . . . . .
C105 C -0.0663(2) 0.41720(11) -0.07679(11) 0.0629(5) Uani 1 1 d . . . . .
H105 H -0.151520 0.413043 -0.059387 0.075 Uiso 0.6 1 calc R U P P 1
C115 C 0.1060(2) 0.43850(12) -0.17732(11) 0.0642(5) Uani 1 1 d . . . . .
H115 H 0.136370 0.447041 -0.226294 0.077 Uiso 1 1 calc R U . . .
C95 C -0.2008(2) 0.37034(11) 0.14993(11) 0.0622(5) Uani 1 1 d . . . . .
C17 C 0.0384(2) -0.21518(11) 0.14797(12) 0.0644(5) Uani 1 1 d . . . . .
H17 H 0.037825 -0.263846 0.158081 0.077 Uiso 1 1 calc R U . . .
C98 C 0.0953(2) 0.36019(13) 0.21156(11) 0.0693(6) Uani 1 1 d . . . . .
H98 H 0.067232 0.348343 0.259989 0.083 Uiso 1 1 calc R U . . .
C41 C -0.1937(2) 0.54274(12) 0.55450(12) 0.0463(5) Uani 0.75 1 d . . P Q 1
H41 H -0.132993 0.572443 0.540689 0.056 Uiso 0.75 1 calc R U P Q 1
C40 C -0.1555(2) 0.47185(12) 0.56921(12) 0.0461(5) Uani 0.75 1 d . . P Q 1
H40 H -0.069252 0.454305 0.565020 0.055 Uiso 0.75 1 calc R U P Q 1
C60 C -0.9720(2) 0.70344(11) 0.57840(13) 0.0693(6) Uani 1 1 d . . . . .
H60A H -0.922665 0.716845 0.532430 0.104 Uiso 1 1 calc R U . . .
H60B H -0.962660 0.732930 0.614853 0.104 Uiso 1 1 calc R U . . .
H60C H -1.060218 0.710117 0.577228 0.104 Uiso 1 1 calc R U . . .
C99 C 0.2182(3) 0.36834(14) 0.18514(11) 0.0723(6) Uani 1 1 d . . . . .
C30 C 0.2614(2) 0.21005(12) 0.07614(14) 0.0725(6) Uani 1 1 d . . . . .
H30A H 0.246094 0.223837 0.029577 0.109 Uiso 1 1 calc R U . . .
H30B H 0.344269 0.218425 0.077469 0.109 Uiso 1 1 calc R U . . .
H30C H 0.197750 0.237989 0.112258 0.109 Uiso 1 1 calc R U . . .
C23 C -0.3820(2) 0.03394(14) 0.05654(13) 0.0520(6) Uani 0.75 1 d . . P R 1
H23 H -0.451751 0.062205 0.043272 0.062 Uiso 0.75 1 calc R U P R 1
C24 C -0.3827(2) -0.03727(14) 0.07146(13) 0.0520(6) Uani 0.75 1 d . . P R 1
H24 H -0.452800 -0.056496 0.068032 0.062 Uiso 0.75 1 calc R U P R 1
C86 C 0.2830(3) 0.01266(13) 0.72083(12) 0.0758(6) Uani 1 1 d . . . . .
H86A H 0.364953 -0.001581 0.731599 0.114 Uiso 1 1 calc R U . . .
H86B H 0.233891 -0.024964 0.735732 0.114 Uiso 1 1 calc R U . . .
H86C H 0.239201 0.055716 0.746013 0.114 Uiso 1 1 calc R U . . .
C48 C -0.3079(3) 0.76214(11) 0.52275(15) 0.0770(7) Uani 1 1 d . . . . .
H48A H -0.349160 0.772710 0.483691 0.115 Uiso 1 1 calc R U . . .
H48B H -0.233857 0.784530 0.513211 0.115 Uiso 1 1 calc R U . . .
H48C H -0.365802 0.780249 0.566544 0.115 Uiso 1 1 calc R U . . .
C56 C -0.7018(3) 0.19600(12) 0.67868(15) 0.0784(7) Uani 1 1 d . . . . .
H56A H -0.640790 0.173408 0.637983 0.118 Uiso 1 1 calc R U . . .
H56B H -0.776967 0.174548 0.688592 0.118 Uiso 1 1 calc R U . . .
H56C H -0.665655 0.189654 0.719850 0.118 Uiso 1 1 calc R U . . .
C58 C -0.0311(3) 0.25741(12) 0.62061(16) 0.0828(7) Uani 1 1 d . . . . .
H58A H -0.042315 0.227369 0.585144 0.124 Uiso 1 1 calc R U . . .
H58B H -0.077067 0.243770 0.667421 0.124 Uiso 1 1 calc R U . . .
H58C H 0.057845 0.251786 0.619636 0.124 Uiso 1 1 calc R U . . .
C88 C -0.4133(3) 0.08954(16) 0.74972(12) 0.0821(7) Uani 1 1 d . . . . .
H88A H -0.371330 0.042766 0.761532 0.123 Uiso 1 1 calc R U . . .
H88B H -0.503703 0.093380 0.768261 0.123 Uiso 1 1 calc R U . . .
H88C H -0.383514 0.125598 0.770683 0.123 Uiso 1 1 calc R U . . .
C26 C -0.3924(3) 0.25412(13) 0.02041(17) 0.0888(8) Uani 1 1 d . . . . .
H26A H -0.323431 0.263621 -0.018684 0.133 Uiso 1 1 calc R U . . .
H26B H -0.386653 0.275152 0.063373 0.133 Uiso 1 1 calc R U . . .
H26C H -0.472101 0.274581 0.009090 0.133 Uiso 1 1 calc R U . . .
C118 C 0.5699(2) 0.46852(15) -0.20534(14) 0.0861(8) Uani 1 1 d . . . . .
H11A H 0.656380 0.475259 -0.211527 0.129 Uiso 1 1 calc R U . . .
H11B H 0.519286 0.512544 -0.217229 0.129 Uiso 1 1 calc R U . . .
H11C H 0.567697 0.431347 -0.236392 0.129 Uiso 1 1 calc R U . . .
C19 C 0.2556(3) -0.29856(13) 0.18482(16) 0.0892(8) Uani 1 1 d . . . . .
H19A H 0.250220 -0.321834 0.143022 0.134 Uiso 1 1 calc R U . . .
H19B H 0.186208 -0.306485 0.224381 0.134 Uiso 1 1 calc R U . . .
H19C H 0.334975 -0.318020 0.196959 0.134 Uiso 1 1 calc R U . . .
C28 C -0.4018(3) -0.25153(13) 0.12804(16) 0.0860(8) Uani 1 1 d . . . . .
H28A H -0.337093 -0.283594 0.096213 0.129 Uiso 1 1 calc R U . . .
H28B H -0.484378 -0.259494 0.125716 0.129 Uiso 1 1 calc R U . . .
H28C H -0.392034 -0.260316 0.176389 0.129 Uiso 1 1 calc R U . . .
C90 C 0.4397(3) 0.12049(18) 0.20906(13) 0.0912(8) Uani 1 1 d . . . . .
H90A H 0.404571 0.092336 0.181827 0.137 Uiso 1 1 calc R U . . .
H90B H 0.530477 0.114195 0.190664 0.137 Uiso 1 1 calc R U . . .
H90C H 0.403204 0.170303 0.205084 0.137 Uiso 1 1 calc R U . . .
C124 C -0.3779(3) 0.36118(17) 0.24863(13) 0.0939(9) Uani 1 1 d . . . . .
H12A H -0.359987 0.400893 0.270610 0.141 Uiso 1 1 calc R U . . .
H12B H -0.339607 0.316881 0.267905 0.141 Uiso 1 1 calc R U . . .
H12C H -0.468448 0.363433 0.258432 0.141 Uiso 1 1 calc R U . . .
C120 C -0.0652(3) 0.4505(2) -0.26651(13) 0.1009(10) Uani 1 1 d . . . . .
H12D H -0.029254 0.493677 -0.274744 0.151 Uiso 1 1 calc R U . . .
H12E H -0.136412 0.455877 -0.288135 0.151 Uiso 1 1 calc R U . . .
H12F H -0.001823 0.410728 -0.287472 0.151 Uiso 1 1 calc R U . . .
C92 C -0.2547(3) 0.17918(16) 0.23097(14) 0.0641(7) Uani 0.75 1 d . . P S 2
H92A H -0.212558 0.135161 0.207096 0.096 Uiso 0.75 1 calc R U P S 2
H92B H -0.203994 0.215884 0.214571 0.096 Uiso 0.75 1 calc R U P S 2
H92C H -0.336567 0.193756 0.220210 0.096 Uiso 0.75 1 calc R U P S 2
C122 C 0.2723(3) 0.3314(2) 0.29661(14) 0.1108(11) Uani 1 1 d . . . . .
H12G H 0.207256 0.366442 0.324717 0.166 Uiso 1 1 calc R U . . .
H12H H 0.345089 0.322037 0.317127 0.166 Uiso 1 1 calc R U . . .
H12I H 0.240006 0.287758 0.296417 0.166 Uiso 1 1 calc R U . . .
C109 C 0.3823(3) 0.40476(17) 0.08142(17) 0.0533(7) Uani 0.6 1 d . . P T 1
H109 H 0.437380 0.403995 0.111349 0.064 Uiso 0.6 1 calc R U P T 1
C110 C 0.4245(3) 0.42183(16) 0.00987(17) 0.0517(7) Uani 0.6 1 d . . P T 1
H110 H 0.506547 0.431928 -0.006381 0.062 Uiso 0.6 1 calc R U P T 1
C77 C 0.3651(3) 0.06354(17) 0.42819(17) 0.0526(7) Uani 0.6 1 d . . P U 1
H77 H 0.449094 0.057749 0.401372 0.063 Uiso 0.6 1 calc R U P U 1
C78 C 0.3420(3) 0.05078(16) 0.50126(16) 0.0511(7) Uani 0.6 1 d . . P U 1
H78 H 0.410411 0.037693 0.522650 0.061 Uiso 0.6 1 calc R U P U 1
C64 C -0.3146(5) 0.1350(3) 0.4504(3) 0.0608(12) Uani 0.4 1 d . . P V 2
H64 H -0.382929 0.144339 0.428692 0.073 Uiso 0.4 1 calc R U P V 2
C93 C -0.2289(5) 0.3969(3) 0.0316(3) 0.0598(12) Uani 0.4 1 d . . P W 2
H93 H -0.315227 0.395424 0.048999 0.072 Uiso 0.4 1 calc R U P W 2
C63 C -0.3382(5) 0.1218(3) 0.5255(3) 0.0629(13) Uani 0.4 1 d . . P V 2
H63 H -0.421987 0.123410 0.551590 0.075 Uiso 0.4 1 calc R U P V 2
C106 C -0.1844(6) 0.4118(3) -0.0421(3) 0.0659(13) Uani 0.4 1 d . . P W 2
H106 H -0.244585 0.418521 -0.069635 0.079 Uiso 0.4 1 calc R U P W 2
C18 C 0.2499(12) -0.0064(6) 0.1129(6) 0.088(3) Uani 0.25 1 d . . P X 2
H18 H 0.324495 0.010909 0.110914 0.106 Uiso 0.25 1 calc R U P X 2
C25 C 0.2484(12) -0.0840(7) 0.1275(7) 0.095(3) Uani 0.25 1 d . . P X 2
H25 H 0.323974 -0.113837 0.131394 0.114 Uiso 0.25 1 calc R U P X 2
C27 C -0.7930(12) 0.4111(7) 0.6221(6) 0.093(3) Uani 0.25 1 d . . P Y 2
H27 H -0.849393 0.380064 0.622323 0.112 Uiso 0.25 1 calc R U P Y 2
C29 C -0.8365(11) 0.4885(6) 0.6099(6) 0.087(3) Uani 0.25 1 d . . P Y 2
H29 H -0.920215 0.503856 0.606475 0.104 Uiso 0.25 1 calc R U P Y 2
C47 C -0.3800(12) 0.1689(8) 0.3321(7) 0.103(4) Uani 0.25 1 d . . P S 1
H47A H -0.390669 0.122768 0.354180 0.154 Uiso 0.25 1 calc R U P S 1
H47B H -0.428049 0.179155 0.296021 0.154 Uiso 0.25 1 calc R U P S 1
H47C H -0.409988 0.205187 0.368070 0.154 Uiso 0.25 1 calc R U P S 1

loop_
_atom_site_aniso_label
_atom_site_aniso_U_11
_atom_site_aniso_U_22
_atom_site_aniso_U_33
_atom_site_aniso_U_23
_atom_site_aniso_U_13
_atom_site_aniso_U_12
O29 0.0707(9) 0.0532(8) 0.0824(10) -0.0015(7) -0.0256(8) -0.0167(7)
O59 0.0546(8) 0.0496(7) 0.0883(10) 0.0015(7) -0.0158(7) -0.0036(6)
O47 0.0658(9) 0.0486(7) 0.0859(10) 0.0048(7) -0.0196(8) -0.0186(6)
O57 0.0654(9) 0.0518(8) 0.1015(12) -0.0088(7) -0.0309(8) 0.0022(7)
O85 0.0724(9) 0.0750(9) 0.0540(8) -0.0008(7) -0.0228(7) -0.0038(7)
O87 0.0639(9) 0.0831(10) 0.0526(8) -0.0014(7) 0.0018(7) -0.0069(7)
O91 0.0709(10) 0.0854(11) 0.0605(9) 0.0027(7) -0.0257(8) -0.0083(8)
O27 0.0687(10) 0.0649(9) 0.0862(11) -0.0124(8) -0.0067(8) -0.0228(7)
O89 0.0585(9) 0.1122(13) 0.0509(8) -0.0015(8) -0.0032(7) -0.0159(8)
O55 0.0762(10) 0.0474(8) 0.1035(12) 0.0106(7) -0.0183(9) -0.0201(7)
O25 0.0672(10) 0.0632(9) 0.0944(11) 0.0036(8) -0.0273(8) -0.0003(7)
O117 0.0686(10) 0.0850(11) 0.0620(9) 0.0054(7) 0.0013(7) -0.0171(8)
O18 0.0875(12) 0.0525(8) 0.1084(13) 0.0096(8) -0.0392(10) -0.0041(8)
O123 0.0703(10) 0.0874(11) 0.0590(8) 0.0097(7) 0.0016(7) -0.0149(8)
O119 0.0829(11) 0.1132(14) 0.0539(8) -0.0010(8) -0.0099(8) -0.0305(10)
C44 0.0579(10) 0.0400(8) 0.0368(8) -0.0035(6) -0.0099(7) -0.0074(7)
O121 0.0987(13) 0.1528(18) 0.0531(9) 0.0010(10) -0.0156(9) -0.0616(13)
C76 0.0624(11) 0.0333(8) 0.0444(9) -0.0038(6) -0.0101(8) -0.0074(7)
C38 0.0593(11) 0.0427(9) 0.0383(8) -0.0057(7) -0.0120(7) -0.0061(8)
C75 0.0617(11) 0.0341(8) 0.0458(9) -0.0044(7) -0.0116(8) -0.0074(7)
C73 0.0596(11) 0.0363(8) 0.0447(9) -0.0041(7) -0.0099(8) -0.0070(7)
C43 0.0583(11) 0.0420(9) 0.0376(8) -0.0055(6) -0.0107(7) -0.0074(8)
C7 0.0584(11) 0.0473(9) 0.0378(8) -0.0073(7) -0.0046(7) -0.0067(8)
C31 0.0594(11) 0.0402(9) 0.0432(9) -0.0038(7) -0.0114(8) -0.0071(8)
C61 0.0607(11) 0.0346(8) 0.0470(9) -0.0042(7) -0.0089(8) -0.0068(7)
C36 0.0607(11) 0.0400(9) 0.0406(8) -0.0045(7) -0.0105(8) -0.0069(8)
C14 0.0619(11) 0.0474(9) 0.0395(8) -0.0071(7) -0.0039(8) -0.0082(8)
C37 0.0633(11) 0.0403(9) 0.0397(8) -0.0031(7) -0.0128(8) -0.0067(8)
C9 0.0595(11) 0.0524(10) 0.0373(8) -0.0086(7) -0.0021(8) -0.0106(8)
C35 0.0590(11) 0.0413(9) 0.0390(8) -0.0046(7) -0.0095(7) -0.0074(8)
C8 0.0579(11) 0.0511(10) 0.0369(8) -0.0087(7) -0.0044(7) -0.0062(8)
C74 0.0591(11) 0.0349(8) 0.0451(9) -0.0036(6) -0.0100(8) -0.0066(7)
C42 0.0563(11) 0.0462(9) 0.0455(9) -0.0044(7) -0.0127(8) -0.0080(8)
C68 0.0625(11) 0.0445(9) 0.0462(9) -0.0026(7) -0.0108(8) -0.0084(8)
C82 0.0672(12) 0.0380(9) 0.0446(9) -0.0036(7) -0.0102(8) -0.0058(8)
C2 0.0592(11) 0.0467(9) 0.0385(8) -0.0062(7) -0.0076(7) -0.0051(8)
C33 0.0527(10) 0.0466(9) 0.0514(10) -0.0058(7) -0.0100(8) -0.0036(8)
C52 0.0668(12) 0.0433(9) 0.0475(9) -0.0020(7) -0.0166(8) -0.0053(8)
C3 0.0583(11) 0.0503(10) 0.0501(10) -0.0042(8) -0.0143(8) -0.0049(8)
C72 0.0608(11) 0.0353(8) 0.0474(9) -0.0046(7) -0.0110(8) -0.0075(7)
C4 0.0626(12) 0.0502(10) 0.0469(9) -0.0065(7) -0.0121(8) -0.0109(9)
C79 0.0608(11) 0.0420(9) 0.0491(9) -0.0040(7) -0.0114(8) -0.0060(8)
C1 0.0620(11) 0.0478(10) 0.0401(8) -0.0055(7) -0.0069(8) -0.0072(8)
C6 0.0632(12) 0.0463(9) 0.0427(9) -0.0054(7) -0.0078(8) -0.0051(8)
C34 0.0553(11) 0.0448(9) 0.0525(10) -0.0025(7) -0.0090(8) -0.0115(8)
C32 0.0603(11) 0.0387(9) 0.0524(10) -0.0010(7) -0.0134(8) -0.0031(8)
C46 0.0624(12) 0.0466(10) 0.0508(10) -0.0006(7) -0.0145(8) -0.0165(8)
C71 0.0586(11) 0.0489(10) 0.0515(10) -0.0070(8) -0.0096(8) -0.0081(8)
C108 0.0767(13) 0.0407(9) 0.0477(10) -0.0059(7) 0.0000(9) -0.0103(9)
C65 0.0563(11) 0.0464(9) 0.0489(9) -0.0043(7) -0.0087(8) -0.0065(8)
C62 0.0602(11) 0.0446(9) 0.0529(10) -0.0036(8) -0.0110(9) -0.0055(8)
C54 0.0606(12) 0.0499(10) 0.0603(11) -0.0080(8) -0.0200(9) -0.0005(9)
C22 0.0568(11) 0.0590(11) 0.0449(9) -0.0083(8) -0.0056(8) -0.0069(9)
C84 0.0621(12) 0.0482(10) 0.0492(10) -0.0058(8) -0.0008(9) -0.0059(8)
C49 0.0580(11) 0.0442(10) 0.0565(10) -0.0029(8) -0.0100(9) -0.0069(8)
C5 0.0687(12) 0.0449(10) 0.0498(10) -0.0041(7) -0.0117(9) -0.0094(9)
C45 0.0639(12) 0.0377(9) 0.0558(10) -0.0002(7) -0.0164(9) -0.0082(8)
C80 0.0676(12) 0.0442(9) 0.0516(10) -0.0025(7) -0.0198(9) -0.0058(8)
C21 0.0586(12) 0.0579(11) 0.0534(10) -0.0038(8) -0.0122(9) 0.0013(9)
C67 0.0649(12) 0.0557(11) 0.0437(9) -0.0006(8) -0.0107(8) -0.0068(9)
C107 0.0770(13) 0.0389(9) 0.0496(10) -0.0064(7) 0.0013(9) -0.0103(9)
C66 0.0624(12) 0.0492(10) 0.0519(10) -0.0029(8) -0.0178(9) -0.0056(8)
C10 0.0594(11) 0.0579(11) 0.0452(9) -0.0121(8) -0.0030(8) -0.0104(9)
C13 0.0688(13) 0.0507(10) 0.0487(10) -0.0047(8) -0.0052(9) -0.0123(9)
C39 0.0595(11) 0.0466(9) 0.0476(9) -0.0073(7) -0.0139(8) -0.0061(8)
C81 0.0721(13) 0.0484(10) 0.0432(9) -0.0016(7) -0.0130(9) -0.0086(9)
C20 0.0669(13) 0.0481(10) 0.0537(10) -0.0009(8) -0.0116(9) -0.0032(9)
C50 0.0678(13) 0.0445(10) 0.0590(11) 0.0012(8) -0.0118(9) -0.0127(9)
C83 0.0691(13) 0.0513(10) 0.0428(9) -0.0020(7) -0.0053(9) -0.0075(9)
C11 0.0656(13) 0.0605(12) 0.0535(11) -0.0125(9) -0.0010(9) -0.0215(10)
C53 0.0717(13) 0.0416(9) 0.0643(12) -0.0007(8) -0.0236(10) -0.0016(9)
C104 0.0743(13) 0.0409(9) 0.0514(10) -0.0065(8) 0.0041(9) -0.0102(9)
C111 0.0726(13) 0.0459(10) 0.0528(10) -0.0042(8) -0.0051(9) -0.0118(9)
C70 0.0561(11) 0.0614(12) 0.0499(10) -0.0064(8) -0.0043(8) -0.0104(9)
C94 0.0717(13) 0.0479(10) 0.0531(10) -0.0010(8) -0.0056(10) -0.0067(9)
C15 0.0655(13) 0.0493(10) 0.0587(11) -0.0051(8) -0.0155(9) -0.0090(9)
C103 0.0760(14) 0.0414(9) 0.0480(10) -0.0028(7) -0.0008(9) -0.0081(9)
C16 0.0743(14) 0.0516(11) 0.0604(12) -0.0006(9) -0.0175(10) -0.0041(10)
C102 0.0779(14) 0.0416(9) 0.0503(10) -0.0061(8) 0.0014(9) -0.0125(9)
C69 0.0644(12) 0.0621(12) 0.0432(9) -0.0019(8) -0.0055(8) -0.0114(9)
C101 0.0793(14) 0.0437(10) 0.0507(10) -0.0082(8) 0.0003(10) -0.0165(9)
C51 0.0748(14) 0.0406(9) 0.0602(11) 0.0039(8) -0.0187(10) -0.0088(9)
C114 0.0748(14) 0.0460(10) 0.0509(10) -0.0047(8) 0.0005(9) -0.0106(9)
C100 0.0780(14) 0.0622(12) 0.0555(11) -0.0141(9) -0.0001(10) -0.0260(11)
C113 0.0720(13) 0.0555(11) 0.0490(10) -0.0017(8) 0.0008(9) -0.0104(10)
C12 0.0732(14) 0.0503(11) 0.0601(11) -0.0046(9) -0.0057(10) -0.0157(10)
C97 0.0788(14) 0.0526(11) 0.0499(10) -0.0051(8) -0.0011(10) -0.0147(10)
C116 0.0778(15) 0.0600(12) 0.0541(11) -0.0057(9) -0.0061(10) -0.0152(10)
C96 0.0765(14) 0.0628(12) 0.0496(10) 0.0021(9) 0.0012(10) -0.0146(10)
C112 0.0682(13) 0.0498(11) 0.0570(11) -0.0027(8) 0.0020(10) -0.0103(9)
C105 0.0678(13) 0.0568(11) 0.0578(11) -0.0047(9) 0.0003(10) -0.0144(10)
C115 0.0760(14) 0.0657(13) 0.0456(10) -0.0037(9) -0.0014(10) -0.0160(11)
C95 0.0684(13) 0.0522(11) 0.0564(11) 0.0022(9) 0.0011(10) -0.0097(9)
C17 0.0794(15) 0.0463(10) 0.0648(12) 0.0018(9) -0.0132(11) -0.0107(10)
C98 0.0827(16) 0.0766(14) 0.0473(10) -0.0055(9) -0.0026(10) -0.0269(12)
C41 0.0447(12) 0.0459(12) 0.0500(12) -0.0054(9) -0.0102(10) -0.0121(10)
C40 0.0410(12) 0.0477(12) 0.0500(12) -0.0069(10) -0.0121(10) -0.0050(9)
C60 0.0625(13) 0.0540(12) 0.0841(15) 0.0048(10) -0.0141(11) 0.0010(10)
C99 0.0893(17) 0.0832(15) 0.0503(11) -0.0100(10) -0.0102(11) -0.0357(13)
C30 0.0844(16) 0.0572(12) 0.0826(15) 0.0036(11) -0.0236(13) -0.0262(11)
C23 0.0446(13) 0.0600(15) 0.0482(12) -0.0097(11) -0.0085(10) -0.0019(11)
C24 0.0449(13) 0.0608(15) 0.0493(13) -0.0127(11) -0.0064(10) -0.0097(11)
C86 0.0976(18) 0.0769(15) 0.0575(12) 0.0096(10) -0.0326(12) -0.0116(13)
C48 0.0833(16) 0.0493(12) 0.1041(18) 0.0091(11) -0.0270(14) -0.0239(11)
C56 0.0940(18) 0.0516(12) 0.0942(17) 0.0171(11) -0.0275(14) -0.0243(12)
C58 0.0791(16) 0.0570(13) 0.109(2) -0.0032(12) -0.0329(15) 0.0116(11)
C88 0.0752(16) 0.1036(19) 0.0543(12) -0.0013(12) 0.0049(11) -0.0102(14)
C26 0.0813(17) 0.0661(15) 0.115(2) 0.0119(14) -0.0331(16) 0.0038(12)
C118 0.0703(15) 0.0953(18) 0.0752(15) 0.0237(13) 0.0046(12) -0.0095(13)
C19 0.102(2) 0.0564(13) 0.103(2) 0.0176(13) -0.0270(16) -0.0024(13)
C28 0.0878(18) 0.0702(15) 0.1025(19) -0.0126(13) -0.0093(15) -0.0347(13)
C90 0.0704(15) 0.146(3) 0.0544(13) 0.0016(14) -0.0008(11) -0.0320(16)
C124 0.0779(17) 0.121(2) 0.0630(14) 0.0190(14) 0.0057(12) -0.0072(16)
C120 0.099(2) 0.154(3) 0.0533(13) -0.0044(15) -0.0118(13) -0.039(2)
C92 0.0785(19) 0.0679(17) 0.0493(14) 0.0047(12) -0.0255(13) -0.0101(14)
C122 0.113(2) 0.181(3) 0.0544(14) 0.0106(17) -0.0239(15) -0.064(2)
C109 0.0539(18) 0.0568(18) 0.0523(16) -0.0084(13) -0.0141(14) -0.0130(14)
C110 0.0494(17) 0.0483(16) 0.0564(17) -0.0042(13) -0.0111(14) -0.0075(13)
C77 0.0468(16) 0.0546(17) 0.0538(17) -0.0062(13) -0.0086(13) -0.0053(13)
C78 0.0521(17) 0.0495(16) 0.0512(16) -0.0034(13) -0.0154(13) -0.0027(13)
C64 0.059(3) 0.059(3) 0.062(3) -0.008(2) -0.013(2) -0.003(2)
C93 0.056(3) 0.061(3) 0.059(3) -0.005(2) -0.009(2) -0.006(2)
C63 0.055(3) 0.062(3) 0.064(3) -0.011(2) -0.004(2) -0.003(2)
C106 0.064(3) 0.064(3) 0.070(3) -0.004(2) -0.016(3) -0.012(3)
C18 0.089(8) 0.091(8) 0.089(7) -0.008(6) -0.027(6) -0.016(6)
C25 0.092(8) 0.093(8) 0.104(8) -0.015(6) -0.047(7) 0.007(6)
C27 0.094(8) 0.097(8) 0.089(7) -0.001(6) -0.011(6) -0.033(7)
C29 0.080(7) 0.091(8) 0.084(7) 0.006(6) -0.006(5) -0.023(6)
C47 0.081(8) 0.123(10) 0.107(9) -0.003(7) -0.030(7) -0.015(7)

loop_
_atom_type_symbol
_atom_type_description
_atom_type_scat_dispersion_real
_atom_type_scat_dispersion_imag
_atom_type_scat_source
C C 0.0181 0.0091 'International Tables Vol C Tables 4.2.6.8 and 6.1.1.4'
H H 0.0000 0.0000 'International Tables Vol C Tables 4.2.6.8 and 6.1.1.4'
O O 0.0492 0.0322 'International Tables Vol C Tables 4.2.6.8 and 6.1.1.4'

loop_
_citation_id
_citation_doi
_citation_year
1 10.1039/D5SC03215F 2025

loop_
_geom_angle_atom_site_label_1
_geom_angle_atom_site_label_2
_geom_angle_atom_site_label_3
_geom_angle
_geom_angle_site_symmetry_1
_geom_angle_site_symmetry_3
_geom_angle_publ_flag
C4 O29 C30 117.95(17) . . ?
C33 O59 C60 117.16(16) . . ?
C46 O47 C48 117.12(17) . . ?
C54 O57 C58 117.90(18) . . ?
C80 O85 C86 117.91(18) . . ?
C84 O87 C88 117.37(18) . . ?
C66 O91 C92 120.0(2) . . ?
C47 O91 C66 130.1(7) . . ?
C11 O27 C28 117.61(19) . . ?
C70 O89 C90 117.41(18) . . ?
C50 O55 C56 118.11(18) . . ?
C21 O25 C26 117.01(19) . . ?
C112 O117 C118 117.92(19) . . ?
C16 O18 C19 118.1(2) . . ?
C95 O123 C124 116.3(2) . . ?
C116 O119 C120 117.4(2) . . ?
C31 C44 C43 119.07(16) . . ?
C31 C44 C35 119.38(17) . . ?
C35 C44 C43 121.54(15) . . ?
C99 O121 C122 116.8(2) . . ?
C61 C76 C75 121.60(16) . . ?
C82 C76 C75 119.07(17) . . ?
C82 C76 C61 119.33(17) . . ?
C37 C38 C43 119.34(17) . . ?
C39 C38 C43 119.90(17) . . ?
C39 C38 C37 120.76(16) . . ?
C76 C75 C72 119.26(17) . . ?
C79 C75 C76 120.01(16) . . ?
C79 C75 C72 120.72(17) . . ?
C68 C73 C74 119.33(17) . . ?
C68 C73 C72 119.27(17) . . ?
C72 C73 C74 121.40(16) . . ?
C44 C43 C38 119.61(16) . . ?
C42 C43 C44 120.57(16) . . ?
C42 C43 C38 119.82(17) . . ?
C2 C7 C8 121.37(17) . . ?
C2 C7 C6 119.38(18) . . ?
C6 C7 C8 119.24(17) . . ?
C44 C31 C45 119.24(17) . . ?
C32 C31 C44 119.80(17) . . ?
C32 C31 C45 120.95(16) . . ?
C76 C61 C74 118.89(17) . . ?
C62 C61 C76 119.62(16) . . ?
C62 C61 C74 121.49(17) . . ?
C37 C36 C35 119.18(16) . . ?
C49 C36 C37 118.97(16) . . ?
C49 C36 C35 121.84(17) . . ?
C1 C14 C9 121.45(17) . . ?
C13 C14 C9 119.11(18) . . ?
C13 C14 C1 119.44(18) . . ?
C36 C37 C38 121.50(16) . . ?
C36 C37 C52 119.59(17) . . ?
C52 C37 C38 118.91(17) . . ?
C14 C9 C8 119.42(18) . . ?
C10 C9 C14 120.55(18) . . ?
C10 C9 C8 120.02(18) . . ?
C44 C35 C36 118.81(16) . . ?
C34 C35 C44 119.12(16) . . ?
C34 C35 C36 122.06(17) . . ?
C7 C8 C9 119.66(17) . . ?
C22 C8 C7 120.44(17) . . ?
C22 C8 C9 119.90(18) . . ?
C73 C74 C61 119.25(16) . . ?
C65 C74 C73 119.51(16) . . ?
C65 C74 C61 121.24(17) . . ?
C43 C42 C46 118.70(17) . . ?
C41 C42 C43 118.60(18) . . ?
C41 C42 C46 122.70(18) . . ?
C67 C68 C73 119.77(18) . . ?
C67 C68 C69 120.82(17) . . ?
C69 C68 C73 119.40(18) . . ?
C81 C82 C76 119.74(18) . . ?
C83 C82 C76 119.48(18) . . ?
C83 C82 C81 120.78(17) . . ?
C7 C2 C1 119.03(17) . . ?
C3 C2 C7 118.87(17) . . ?
C3 C2 C1 122.09(17) . . ?
O59 C33 C34 114.41(17) . . ?
O59 C33 C32 125.02(16) . . ?
C32 C33 C34 120.57(17) . . ?
C37 C52 C53 119.65(18) . . ?
C51 C52 C37 119.47(18) . . ?
C51 C52 C53 120.87(17) . . ?
C2 C3 C4 121.38(18) . . ?
C18 C3 C2 114.8(6) . . ?
C18 C3 C4 123.5(6) . . ?
C73 C72 C75 119.59(17) . . ?
C71 C72 C75 120.23(17) . . ?
C71 C72 C73 120.18(16) . . ?
O29 C4 C3 114.56(17) . . ?
O29 C4 C5 124.93(17) . . ?
C5 C4 C3 120.51(19) . . ?
C75 C79 C80 119.42(18) . . ?
C78 C79 C75 118.39(19) . . ?
C78 C79 C80 122.2(2) . . ?
C14 C1 C2 119.06(17) . . ?
C15 C1 C14 118.99(18) . . ?
C15 C1 C2 121.94(18) . . ?
C7 C6 C20 119.22(19) . . ?
C5 C6 C7 119.81(18) . . ?
C5 C6 C20 120.97(18) . . ?
C35 C34 C33 120.96(17) . . ?
C29 C34 C35 114.1(6) . . ?
C29 C34 C33 124.2(6) . . ?
C33 C32 C31 120.15(16) . . ?
O47 C46 C42 113.90(17) . . ?
C45 C46 O47 124.98(17) . . ?
C45 C46 C42 121.11(17) . . ?
C72 C71 C70 119.32(18) . . ?
C72 C71 C77 116.9(2) . . ?
C77 C71 C70 123.8(2) . . ?
C107 C108 C104 121.55(18) . . ?
C107 C108 C114 118.8(2) . . ?
C104 C108 C114 119.6(2) . . ?
C74 C65 C66 120.35(18) . . ?
C64 C65 C74 117.0(3) . . ?
C64 C65 C66 122.6(3) . . ?
C61 C62 C84 120.19(18) . . ?
C61 C62 C63 115.6(3) . . ?
C63 C62 C84 124.2(3) . . ?
O57 C54 C39 113.51(18) . . ?
C53 C54 O57 125.53(18) . . ?
C53 C54 C39 120.96(19) . . ?
C8 C22 C21 118.76(18) . . ?
C8 C22 C23 118.3(2) . . ?
C23 C22 C21 122.9(2) . . ?
O87 C84 C62 114.45(18) . . ?
C83 C84 O87 124.76(17) . . ?
C83 C84 C62 120.79(18) . . ?
C36 C49 C50 121.15(19) . . ?
C27 C49 C36 112.6(5) . . ?
C27 C49 C50 125.6(6) . . ?
C4 C5 C6 120.03(18) . . ?
C46 C45 C31 121.28(17) . . ?
O85 C80 C79 113.69(18) . . ?
C81 C80 O85 125.20(17) . . ?
C81 C80 C79 121.11(18) . . ?
O25 C21 C22 113.74(19) . . ?
C20 C21 O25 124.84(19) . . ?
C20 C21 C22 121.42(18) . . ?
C66 C67 C68 120.37(17) . . ?
C108 C107 C101 119.13(19) . . ?
C111 C107 C108 120.53(18) . . ?
C111 C107 C101 120.3(2) . . ?
O91 C66 C65 116.02(18) . . ?
O91 C66 C67 123.31(17) . . ?
C67 C66 C65 120.67(18) . . ?
C9 C10 C11 118.78(19) . . ?
C9 C10 C24 118.5(2) . . ?
C24 C10 C11 122.7(2) . . ?
C14 C13 C12 119.54(19) . . ?
C17 C13 C14 119.7(2) . . ?
C17 C13 C12 120.76(19) . . ?
C38 C39 C54 118.76(18) . . ?
C38 C39 C40 118.44(18) . . ?
C40 C39 C54 122.79(19) . . ?
C80 C81 C82 120.64(17) . . ?
C21 C20 C6 120.89(19) . . ?
O55 C50 C49 114.01(19) . . ?
C51 C50 O55 125.37(18) . . ?
C51 C50 C49 120.62(19) . . ?
C84 C83 C82 120.57(17) . . ?
O27 C11 C10 113.32(19) . . ?
C12 C11 O27 125.62(19) . . ?
C12 C11 C10 121.06(19) . . ?
C54 C53 C52 120.92(18) . . ?
C108 C104 C103 119.3(2) . . ?
C105 C104 C108 119.62(18) . . ?
C105 C104 C103 121.1(2) . . ?
C107 C111 C112 119.0(2) . . ?
C110 C111 C107 117.2(2) . . ?
C110 C111 C112 123.7(2) . . ?
O89 C70 C71 113.98(18) . . ?
C69 C70 O89 124.89(18) . . ?
C69 C70 C71 121.13(18) . . ?
C103 C94 C95 120.7(2) . . ?
C93 C94 C103 114.4(3) . . ?
C93 C94 C95 124.7(3) . . ?
C1 C15 C16 121.2(2) . . ?
C25 C15 C1 114.4(5) . . ?
C25 C15 C16 124.0(5) . . ?
C94 C103 C104 122.0(2) . . ?
C94 C103 C102 119.11(18) . . ?
C102 C103 C104 118.9(2) . . ?
O18 C16 C15 114.3(2) . . ?
C17 C16 O18 125.02(19) . . ?
C17 C16 C15 120.7(2) . . ?
C103 C102 C97 119.2(2) . . ?
C101 C102 C103 121.48(18) . . ?
C101 C102 C97 119.3(2) . . ?
C70 C69 C68 120.66(17) . . ?
C102 C101 C107 119.6(2) . . ?
C100 C101 C107 120.0(2) . . ?
C100 C101 C102 120.36(18) . . ?
C50 C51 C52 120.19(17) . . ?
C113 C114 C108 119.8(2) . . ?
C115 C114 C108 119.2(2) . . ?
C115 C114 C113 121.01(18) . . ?
C101 C100 C99 119.1(2) . . ?
C109 C100 C101 115.8(2) . . ?
C109 C100 C99 125.1(2) . . ?
C112 C113 C114 120.84(19) . . ?
C11 C12 C13 120.94(19) . . ?
C96 C97 C102 120.1(2) . . ?
C96 C97 C98 120.59(19) . . ?
C98 C97 C102 119.3(2) . . ?
O119 C116 C105 114.1(2) . . ?
C115 C116 O119 125.28(19) . . ?
C115 C116 C105 120.7(2) . . ?
C95 C96 C97 120.10(19) . . ?
O117 C112 C111 113.5(2) . . ?
C113 C112 O117 125.56(19) . . ?
C113 C112 C111 120.9(2) . . ?
C104 C105 C116 120.1(2) . . ?
C106 C105 C104 111.4(3) . . ?
C106 C105 C116 128.5(3) . . ?
C116 C115 C114 120.80(19) . . ?
O123 C95 C94 114.9(2) . . ?
C96 C95 O123 124.32(18) . . ?
C96 C95 C94 120.8(2) . . ?
C16 C17 C13 120.00(19) . . ?
C99 C98 C97 120.8(2) . . ?
C40 C41 C42 121.4(2) . . ?
C41 C40 C39 121.8(2) . . ?
O121 C99 C100 114.3(2) . . ?
C98 C99 O121 124.7(2) . . ?
C98 C99 C100 121.0(2) . . ?
C24 C23 C22 121.7(2) . . ?
C23 C24 C10 121.6(2) . . ?
C100 C109 C110 123.7(3) . . ?
C111 C110 C109 122.6(3) . . ?
C78 C77 C71 122.5(3) . . ?
C77 C78 C79 121.2(3) . . ?
C65 C64 C63 121.7(5) . . ?
C94 C93 C106 123.7(5) . . ?
C64 C63 C62 122.8(5) . . ?
C105 C106 C93 127.2(5) . . ?
C3 C18 C25 122.1(10) . . ?
C15 C25 C18 123.6(9) . . ?
C49 C27 C29 124.6(10) . . ?
C34 C29 C27 123.0(10) . . ?

loop_
_geom_bond_atom_site_label_1
_geom_bond_atom_site_label_2
_geom_bond_distance
_geom_bond_site_symmetry_2
_geom_bond_publ_flag
O29 C4 1.365(2) . ?
O29 C30 1.421(2) . ?
O59 C33 1.369(2) . ?
O59 C60 1.422(2) . ?
O47 C46 1.366(2) . ?
O47 C48 1.418(2) . ?
O57 C54 1.363(3) . ?
O57 C58 1.426(3) . ?
O85 C80 1.365(2) . ?
O85 C86 1.418(2) . ?
O87 C84 1.366(2) . ?
O87 C88 1.424(3) . ?
O91 C66 1.359(2) . ?
O91 C92 1.396(3) . ?
O91 C47 1.187(13) . ?
O27 C11 1.364(3) . ?
O27 C28 1.422(3) . ?
O89 C70 1.366(2) . ?
O89 C90 1.416(3) . ?
O55 C50 1.372(2) . ?
O55 C56 1.412(2) . ?
O25 C21 1.367(2) . ?
O25 C26 1.415(3) . ?
O117 C112 1.368(3) . ?
O117 C118 1.420(3) . ?
O18 C16 1.370(3) . ?
O18 C19 1.417(3) . ?
O123 C95 1.364(3) . ?
O123 C124 1.438(3) . ?
O119 C116 1.365(3) . ?
O119 C120 1.426(3) . ?
C44 C43 1.428(3) . ?
C44 C31 1.420(2) . ?
C44 C35 1.420(3) . ?
O121 C99 1.369(3) . ?
O121 C122 1.432(3) . ?
C76 C75 1.429(3) . ?
C76 C61 1.426(3) . ?
C76 C82 1.421(2) . ?
C38 C43 1.435(2) . ?
C38 C37 1.429(3) . ?
C38 C39 1.399(3) . ?
C75 C72 1.442(2) . ?
C75 C79 1.397(3) . ?
C73 C74 1.427(3) . ?
C73 C68 1.421(2) . ?
C73 C72 1.424(3) . ?
C43 C42 1.405(3) . ?
C7 C8 1.427(3) . ?
C7 C2 1.419(3) . ?
C7 C6 1.423(3) . ?
C31 C32 1.402(3) . ?
C31 C45 1.424(3) . ?
C61 C74 1.457(2) . ?
C61 C62 1.387(3) . ?
C36 C37 1.419(3) . ?
C36 C35 1.464(2) . ?
C36 C49 1.388(3) . ?
C14 C9 1.428(3) . ?
C14 C1 1.419(3) . ?
C14 C13 1.418(3) . ?
C37 C52 1.419(2) . ?
C9 C8 1.436(3) . ?
C9 C10 1.403(3) . ?
C35 C34 1.388(3) . ?
C8 C22 1.401(3) . ?
C74 C65 1.393(3) . ?
C42 C46 1.436(3) . ?
C42 C41 1.400(3) . ?
C68 C67 1.410(3) . ?
C68 C69 1.417(3) . ?
C82 C81 1.416(3) . ?
C82 C83 1.410(3) . ?
C2 C3 1.385(3) . ?
C2 C1 1.466(3) . ?
C33 C34 1.400(3) . ?
C33 C32 1.376(3) . ?
C52 C53 1.422(3) . ?
C52 C51 1.413(3) . ?
C3 C4 1.400(3) . ?
C3 C18 1.342(12) . ?
C72 C71 1.396(3) . ?
C4 C5 1.372(3) . ?
C79 C80 1.429(3) . ?
C79 C78 1.388(4) . ?
C1 C15 1.381(3) . ?
C6 C5 1.405(3) . ?
C6 C20 1.424(3) . ?
C34 C29 1.298(11) . ?
C46 C45 1.352(3) . ?
C71 C70 1.425(3) . ?
C71 C77 1.423(4) . ?
C108 C107 1.419(3) . ?
C108 C104 1.420(3) . ?
C108 C114 1.422(3) . ?
C65 C66 1.415(3) . ?
C65 C64 1.385(6) . ?
C62 C84 1.417(3) . ?
C62 C63 1.413(6) . ?
C54 C39 1.440(3) . ?
C54 C53 1.359(3) . ?
C22 C21 1.435(3) . ?
C22 C23 1.411(3) . ?
C84 C83 1.366(3) . ?
C49 C50 1.401(3) . ?
C49 C27 1.317(13) . ?
C80 C81 1.358(3) . ?
C21 C20 1.354(3) . ?
C67 C66 1.374(3) . ?
C107 C111 1.402(3) . ?
C107 C101 1.447(3) . ?
C10 C11 1.440(3) . ?
C10 C24 1.403(3) . ?
C13 C12 1.426(3) . ?
C13 C17 1.407(3) . ?
C39 C40 1.405(3) . ?
C50 C51 1.368(3) . ?
C11 C12 1.356(3) . ?
C104 C103 1.456(3) . ?
C104 C105 1.388(3) . ?
C111 C112 1.434(3) . ?
C111 C110 1.337(4) . ?
C70 C69 1.361(3) . ?
C94 C103 1.389(3) . ?
C94 C95 1.414(3) . ?
C94 C93 1.266(6) . ?
C15 C16 1.400(3) . ?
C15 C25 1.331(13) . ?
C103 C102 1.422(3) . ?
C16 C17 1.367(3) . ?
C102 C101 1.418(3) . ?
C102 C97 1.422(3) . ?
C101 C100 1.397(3) . ?
C114 C113 1.417(3) . ?
C114 C115 1.408(3) . ?
C100 C99 1.434(3) . ?
C100 C109 1.371(4) . ?
C113 C112 1.354(3) . ?
C97 C96 1.405(3) . ?
C97 C98 1.421(3) . ?
C116 C105 1.419(3) . ?
C116 C115 1.364(3) . ?
C96 C95 1.364(3) . ?
C105 C106 1.324(6) . ?
C98 C99 1.355(3) . ?
C41 C40 1.362(3) . ?
C23 C24 1.361(4) . ?
C109 C110 1.373(4) . ?
C77 C78 1.375(4) . ?
C64 C63 1.412(7) . ?
C93 C106 1.405(7) . ?
C18 C25 1.480(16) . ?
C27 C29 1.476(16) . ?
